data_7129132
loop_
_publ_author_name
'Feuerstein, Wolfram'
'Varava, Paul'
'Fadaei-Tirani, Farzaneh'
'Scopelliti, Rosario'
'Severin, Kay'

_publ_section_title
;
 Synthesis, structural characterization, and coordination chemistry of
 imidazole-based alkylidene ketenes.
;
_journal_issue 87
_journal_name_full 'Chemical communications (Cambridge, England)'
_journal_page_first 11509
_journal_page_last 11512
_journal_paper_doi 10.1039/d1cc05161j
_journal_volume 57
_journal_year 2021
_chemical_formula_moiety 'C29 H36 Cl3 Ga N2 O, 0.5 (C7 H7)'
_chemical_formula_sum 'C32.5 H39.5 Cl3 Ga N2 O'
_chemical_formula_weight 650.23
_space_group_crystal_system monoclinic
_space_group_IT_number 14
_space_group_name_Hall '-P 2yn'
_space_group_name_H-M_alt 'P 1 21/n 1'
_atom_sites_solution_hydrogens geom
_atom_sites_solution_primary dual
_atom_sites_solution_secondary difmap
_audit_creation_date 2021-05-12
_audit_creation_method
;
Olex2 1.3
(compiled 2020.11.12 svn.r5f609507 for OlexSys, GUI svn.r6272)
;
_audit_update_record
;
2021-07-06 deposited with the CCDC.	2021-10-11 downloaded from the CCDC.
;
_cell_angle_alpha 90
_cell_angle_beta 100.7901(13)
_cell_angle_gamma 90
_cell_formula_units_Z 4
_cell_length_a 10.39335(14)
_cell_length_b 19.4815(2)
_cell_length_c 16.5164(2)
_cell_measurement_reflns_used 14839
_cell_measurement_temperature 140.00(10)
_cell_measurement_theta_max 72.4990
_cell_measurement_theta_min 3.4920
_cell_volume 3285.08(7)
_computing_cell_refinement 'CrysAlisPro 1.171.41.109a (Rigaku OD, 2021)'
_computing_data_collection 'CrysAlisPro 1.171.41.109a (Rigaku OD, 2021)'
_computing_data_reduction 'CrysAlisPro 1.171.41.109a (Rigaku OD, 2021)'
_computing_molecular_graphics 'Olex2 1.3 (Dolomanov et al., 2009)'
_computing_publication_material 'Olex2 1.3 (Dolomanov et al., 2009)'
_computing_structure_refinement 'ShelXL 2018/3 (Sheldrick, 2015)'
_computing_structure_solution 'ShelXT 2018/2 (Sheldrick, 2015)'
_diffrn_ambient_environment N~2~
_diffrn_ambient_temperature 140.00(10)
_diffrn_detector 'CCD plate'
_diffrn_detector_area_resol_mean 10.2665
_diffrn_detector_type Atlas
_diffrn_measured_fraction_theta_full 1.000
_diffrn_measured_fraction_theta_max 0.988
_diffrn_measurement_details
;
List of Runs (angles in degrees, time in seconds):

  # Type    Start    End  Width  t~exp~   \w     \q     \k     \f   Frames
#--------------------------------------------------------------------------
  1  \w   -120.00  -9.00   1.00    6.00    --  -43.13 -24.00 -86.00  111
  2  \w    -25.00  35.00   1.00    6.00    --  -43.13  24.00  77.00   60
  3  \w     70.00 121.00   1.00    6.00    --   43.13  24.00  77.00   51
  4  \w     27.00  64.00   1.00    6.00    --   43.13 -24.00 -86.00   37
  5  \w     60.00  86.00   1.00   24.00    --  103.80 -24.00 -86.00   26
  6  \w     70.00 164.00   1.00   24.00    --  103.80  24.00  77.00   94
  7  \w    -61.00 -18.00   1.00    6.00    --  -43.13 125.00 150.00   43
  8  \w     74.00  99.00   1.00    6.00    --   43.13-125.00   0.00   25
  9  \w     28.00  82.00   1.00    6.00    --   43.13 -99.00 -30.00   54
 10  \w     30.00  98.00   1.00    6.00    --   43.13-125.00-150.00   68
 11  \w     76.00 108.00   1.00   24.00    --  103.80-111.00 120.00   32
 12  \w    132.00 163.00   1.00   24.00    --  103.80  77.00 -90.00   31
 13  \w    103.00 177.00   1.00   24.00    --  103.80  77.00 -30.00   74
 14  \w    103.00 176.00   1.00   24.00    --  103.80  77.00 120.00   73
 15  \w    111.00 177.00   1.00   24.00    --  103.80 111.00   0.00   66
 16  \w     36.00  62.00   1.00   24.00    --  103.80-111.00 120.00   26
 17  \w     52.00  78.00   1.00   24.00    --  103.80-111.00-150.00   26
 18  \w    103.00 177.00   1.00   24.00    --  103.80  77.00  90.00   74
 19  \w     31.00  58.00   1.00   24.00    --  103.80-111.00 -60.00   27
 20  \w     74.00 100.00   1.00   24.00    --  103.80-111.00 -60.00   26
 21  \w     53.00 106.00   1.00   24.00    --  103.80 -94.00   0.00   53
 22  \w     44.00 133.00   1.00   24.00    --  103.80 -61.00   0.00   89
 23  \w     37.00 107.00   1.00   24.00    --  103.80 -94.00 -60.00   70
 24  \w     26.00 108.00   1.00   24.00    --  103.80-103.00-167.26   82
 25  \w     44.00  69.00   1.00   24.00    --  103.80 -94.00 150.00   25
;
_diffrn_measurement_device 'four-circle diffractometer'
_diffrn_measurement_device_type 'SuperNova, Dual, Cu at home/near, Atlas'
_diffrn_measurement_method '\w scans'
_diffrn_orient_matrix_type 'CrysAlisPro convention (1999,Acta A55,543-557)'
_diffrn_orient_matrix_UB_11 0.1172488000
_diffrn_orient_matrix_UB_12 0.0247032000
_diffrn_orient_matrix_UB_13 0.0648253000
_diffrn_orient_matrix_UB_21 -0.0856212000
_diffrn_orient_matrix_UB_22 -0.0022340000
_diffrn_orient_matrix_UB_23 0.0666966000
_diffrn_orient_matrix_UB_31 0.0411694000
_diffrn_orient_matrix_UB_32 -0.0750399000
_diffrn_orient_matrix_UB_33 0.0193594000
_diffrn_radiation_monochromator mirror
_diffrn_radiation_probe x-ray
_diffrn_radiation_type 'Cu K\a'
_diffrn_radiation_wavelength 1.54184
_diffrn_reflns_av_R_equivalents 0.0304
_diffrn_reflns_av_unetI/netI 0.0237
_diffrn_reflns_Laue_measured_fraction_full 1.000
_diffrn_reflns_Laue_measured_fraction_max 0.988
_diffrn_reflns_limit_h_max 12
_diffrn_reflns_limit_h_min -12
_diffrn_reflns_limit_k_max 17
_diffrn_reflns_limit_k_min -23
_diffrn_reflns_limit_l_max 19
_diffrn_reflns_limit_l_min -20
_diffrn_reflns_number 28001
_diffrn_reflns_point_group_measured_fraction_full 1.000
_diffrn_reflns_point_group_measured_fraction_max 0.988
_diffrn_reflns_theta_full 67.684
_diffrn_reflns_theta_max 72.609
_diffrn_reflns_theta_min 3.545
_diffrn_source 'micro-focus sealed X-ray tube'
_diffrn_source_type 'SuperNova (Cu) X-ray Source'
_exptl_absorpt_coefficient_mu 3.593
_exptl_absorpt_correction_T_max 1.000
_exptl_absorpt_correction_T_min 0.654
_exptl_absorpt_correction_type gaussian
_exptl_absorpt_process_details
;
CrysAlisPro 1.171.41.109a (Rigaku Oxford Diffraction, 2021)
Numerical absorption correction based on Gaussian integration over
a multifaceted crystal model.
Empirical absorption correction using spherical harmonics
as implemented in SCALE3 ABSPACK scaling algorithm
;
_exptl_crystal_colour 'clear pale yellow'
_exptl_crystal_density_diffrn 1.315
_exptl_crystal_description plate
_exptl_crystal_F_000 1354
_exptl_crystal_size_max 0.17
_exptl_crystal_size_mid 0.11
_exptl_crystal_size_min 0.03
_refine_diff_density_max 0.719
_refine_diff_density_min -0.504
_refine_diff_density_rms 0.055
_refine_ls_extinction_method none
_refine_ls_goodness_of_fit_ref 1.030
_refine_ls_hydrogen_treatment constr
_refine_ls_matrix_type full
_refine_ls_number_parameters 386
_refine_ls_number_reflns 6441
_refine_ls_number_restraints 39
_refine_ls_restrained_S_all 1.041
_refine_ls_R_factor_all 0.0397
_refine_ls_R_factor_gt 0.0320
_refine_ls_shift/su_max 0.001
_refine_ls_shift/su_mean 0.000
_refine_ls_structure_factor_coef Fsqd
_refine_ls_weighting_details 'w=1/[\s^2^(Fo^2^)+(0.0474P)^2^+1.3924P] where P=(Fo^2^+2Fc^2^)/3'
_refine_ls_weighting_scheme calc
_refine_ls_wR_factor_gt 0.0826
_refine_ls_wR_factor_ref 0.0877
_reflns_Friedel_coverage 0.000
_reflns_number_gt 5515
_reflns_number_total 6441
_reflns_threshold_expression 'I > 2\s(I)'
_cod_data_source_file d1cc05161j2.cif
_cod_data_source_block wf446gacl3
_cod_depositor_comments
;
The following automatic conversions were performed:

data item '_exptl_absorpt_correction_type' value 'Gaussian' was
changed to 'gaussian' in accordance with the
/home/data/users/saulius/crontab/automatic-downloads/rss-feeds/RSC/lib/dictionaries/cif_core.dic
dictionary named 'cif_core.dic' version 2.4.2 last updated on
2011-04-26.

Automatic conversion script
Id: cif_fix_values 7556 2019-12-06 15:28:31Z antanas 

 Adding full bibliography for 7129122--7129133.cif.
;
_cod_original_formula_sum 'C32.50 H39.50 Cl3 Ga N2 O'
_cod_database_code 7129132
_shelx_shelxl_version_number 2018/3
_audit_contact_author 'Farzaneh Fadaei Tirani'
_chemical_oxdiff_formula 'C32.50 H39.50 Cl3 Ga N2 O'
_shelx_space_group_comment
;
The symmetry employed for this shelxl refinement is uniquely defined
by the following loop, which should always be used as a source of
symmetry information in preference to the above space-group names.
They are only intended as comments.
;
_shelx_estimated_absorpt_t_max 0.900
_shelx_estimated_absorpt_t_min 0.580
_reflns_odcompleteness_completeness 99.98
_reflns_odcompleteness_iscentric 1
_reflns_odcompleteness_theta 66.97
_olex2_refinement_description
;
1. Fixed Uiso
 At 1.2 times of:
  All C(H) groups
 At 1.5 times of:
  All C(H,H,H) groups
2. Restrained distances
 Ga1-Cl1A \\sim Ga1-Cl1B \\sim Ga1-Cl3A \\sim Ga1-Cl3B \\sim Ga1-Cl2B \\sim
Ga1-Cl2A
 with sigma of 0.02
 Cl1A-Cl2A \\sim Cl2A-Cl3A \\sim Cl3A-Cl1A
 with sigma of 0.02
 Cl2B-Cl1B \\sim Cl1B-Cl3B \\sim Cl3B-Cl2B
 with sigma of 0.02
3. Uiso/Uaniso restraints and constraints
C32 \\sim C33 \\sim C34 \\sim C35: within 2A with sigma of 0.01 and sigma for
terminal atoms of 0.02 within 2A
Uanis(Cl1A) = Uanis(Cl1B)
Uanis(Cl3A) = Uanis(Cl3B)
4. Others
 Sof(Cl1B)=Sof(Cl2B)=Sof(Cl3B)=1-FVAR(1)
 Sof(Cl1A)=Sof(Cl2A)=Sof(Cl3A)=FVAR(1)
 Fixed Sof: C35(0.5) H35A(0.5) H35B(0.5) H35C(0.5)
5.a Ternary CH refined with riding coordinates:
 C14(H14), C17(H17), C26(H26), C29(H29)
5.b Aromatic/amide H refined with riding coordinates:
 C4(H4), C5(H5), C10(H10), C11(H11), C12(H12), C22(H22), C23(H23), C24(H24),
 C33(H33), C34(H34)
5.c Idealised Me refined as rotating group:
 C15(H15A,H15B,H15C), C16(H16A,H16B,H16C), C18(H18A,H18B,H18C), C19(H19A,H19B,
 H19C), C27(H27A,H27B,H27C), C28(H28A,H28B,H28C), C30(H30A,H30B,H30C), C31(H31A,
 H31B,H31C), C35(H35A,H35B,H35C)
;
_olex2_date_sample_data_collection 2021-05-10
_olex2_submission_special_instructions 'No special instructions were received'
_oxdiff_exptl_absorpt_empirical_details
;
Empirical correction (ABSPACK) includes:
- Absorption correction using spherical harmonics
- Frame scaling
- Detector area scaling
- B-factor correction
;
_oxdiff_exptl_absorpt_empirical_full_max 1.184
_oxdiff_exptl_absorpt_empirical_full_min 0.834

loop_
_space_group_symop_operation_xyz
'x, y, z'
'-x+1/2, y+1/2, -z+1/2'
'-x, -y, -z'
'x-1/2, -y-1/2, z-1/2'

loop_
_atom_site_label
_atom_site_type_symbol
_atom_site_fract_x
_atom_site_fract_y
_atom_site_fract_z
_atom_site_U_iso_or_equiv
_atom_site_adp_type
_atom_site_occupancy
_atom_site_site_symmetry_order
_atom_site_calc_flag
_atom_site_refinement_flags_posn
_atom_site_refinement_flags_adp
_atom_site_refinement_flags_occupancy
_atom_site_disorder_assembly
_atom_site_disorder_group
Ga1 Ga 0.50709(2) 0.14910(2) 0.72099(2) 0.02788(8) Uani 1 1 d D . . . .
Cl1A Cl 0.4707(4) 0.04521(16) 0.6726(3) 0.0350(4) Uani 0.757(18) 1 d D . P A 1
Cl1B Cl 0.4566(12) 0.0481(5) 0.6829(7) 0.0350(4) Uani 0.243(18) 1 d D . P A 2
Cl2A Cl 0.3527(3) 0.17908(19) 0.7875(2) 0.0437(5) Uani 0.757(18) 1 d D . P A 1
Cl2B Cl 0.3877(19) 0.1877(6) 0.8039(9) 0.054(2) Uani 0.243(18) 1 d D . P A 2
Cl3A Cl 0.6947(4) 0.14783(14) 0.8056(3) 0.0400(5) Uani 0.757(18) 1 d D . P A 1
Cl3B Cl 0.7122(9) 0.1457(5) 0.7910(5) 0.0400(5) Uani 0.243(18) 1 d D . P A 2
O1 O 0.74454(13) 0.26766(8) 0.66819(9) 0.0370(3) Uani 1 1 d . . . . .
N1 N 0.30287(14) 0.23262(7) 0.54111(9) 0.0204(3) Uani 1 1 d . . . . .
N2 N 0.40484(14) 0.32840(7) 0.57517(9) 0.0204(3) Uani 1 1 d . . . . .
C2 C 0.41235(16) 0.25973(8) 0.58702(10) 0.0198(3) Uani 1 1 d . . . . .
C4 C 0.29149(17) 0.34448(9) 0.52031(11) 0.0237(3) Uani 1 1 d . . . . .
H4 H 0.263493 0.389025 0.501262 0.028 Uiso 1 1 calc R U . . .
C5 C 0.22820(17) 0.28500(9) 0.49896(11) 0.0242(3) Uani 1 1 d . . . . .
H5 H 0.147175 0.279834 0.461797 0.029 Uiso 1 1 calc R U . . .
C6 C 0.51770(17) 0.22366(9) 0.63845(11) 0.0229(3) Uani 1 1 d . . . . .
C7 C 0.63642(19) 0.25015(9) 0.65243(11) 0.0270(4) Uani 1 1 d . . . . .
C8 C 0.27432(17) 0.16040(8) 0.52466(11) 0.0220(3) Uani 1 1 d . . . . .
C9 C 0.34701(17) 0.12590(9) 0.47389(11) 0.0236(3) Uani 1 1 d . . . . .
C10 C 0.31472(19) 0.05716(9) 0.45644(12) 0.0292(4) Uani 1 1 d . . . . .
H10 H 0.362316 0.031517 0.422958 0.035 Uiso 1 1 calc R U . . .
C11 C 0.21457(19) 0.02598(9) 0.48718(13) 0.0318(4) Uani 1 1 d . . . . .
H11 H 0.194418 -0.020854 0.474751 0.038 Uiso 1 1 calc R U . . .
C12 C 0.14339(19) 0.06204(10) 0.53575(13) 0.0303(4) Uani 1 1 d . . . . .
H12 H 0.074595 0.039637 0.555962 0.036 Uiso 1 1 calc R U . . .
C13 C 0.17062(18) 0.13073(9) 0.55568(11) 0.0261(4) Uani 1 1 d . . . . .
C14 C 0.45275(18) 0.15993(9) 0.43604(12) 0.0269(4) Uani 1 1 d . . . . .
H14 H 0.464665 0.207788 0.458073 0.032 Uiso 1 1 calc R U . . .
C15 C 0.5838(2) 0.12244(11) 0.45986(14) 0.0351(4) Uani 1 1 d . . . . .
H15A H 0.607368 0.119156 0.520028 0.053 Uiso 1 1 calc R U . . .
H15B H 0.651846 0.147946 0.438785 0.053 Uiso 1 1 calc R U . . .
H15C H 0.576096 0.076220 0.436033 0.053 Uiso 1 1 calc R U . . .
C16 C 0.4111(2) 0.16439(14) 0.34219(14) 0.0456(5) Uani 1 1 d . . . . .
H16A H 0.401046 0.117992 0.318944 0.068 Uiso 1 1 calc R U . . .
H16B H 0.478155 0.189119 0.319201 0.068 Uiso 1 1 calc R U . . .
H16C H 0.327574 0.188918 0.328370 0.068 Uiso 1 1 calc R U . . .
C17 C 0.0861(2) 0.17038(10) 0.60520(13) 0.0324(4) Uani 1 1 d . . . . .
H17 H 0.135799 0.212006 0.628693 0.039 Uiso 1 1 calc R U . . .
C18 C -0.0406(2) 0.19414(12) 0.54922(16) 0.0425(5) Uani 1 1 d . . . . .
H18A H -0.019236 0.223470 0.505393 0.064 Uiso 1 1 calc R U . . .
H18B H -0.093722 0.220100 0.581780 0.064 Uiso 1 1 calc R U . . .
H18C H -0.090046 0.154028 0.524682 0.064 Uiso 1 1 calc R U . . .
C19 C 0.0513(3) 0.12844(14) 0.67669(16) 0.0508(6) Uani 1 1 d . . . . .
H19A H -0.009337 0.091517 0.654684 0.076 Uiso 1 1 calc R U . . .
H19B H 0.009679 0.158414 0.711913 0.076 Uiso 1 1 calc R U . . .
H19C H 0.131190 0.108581 0.709152 0.076 Uiso 1 1 calc R U . . .
C20 C 0.50758(17) 0.37645(8) 0.60845(11) 0.0224(3) Uani 1 1 d . . . . .
C21 C 0.59104(18) 0.39828(9) 0.55632(12) 0.0270(4) Uani 1 1 d . . . . .
C22 C 0.6920(2) 0.44262(10) 0.59037(14) 0.0356(4) Uani 1 1 d . . . . .
H22 H 0.750757 0.459036 0.557088 0.043 Uiso 1 1 calc R U . . .
C23 C 0.7081(2) 0.46306(10) 0.67165(15) 0.0389(5) Uani 1 1 d . . . . .
H23 H 0.778900 0.492430 0.693934 0.047 Uiso 1 1 calc R U . . .
C24 C 0.6225(2) 0.44129(10) 0.72092(13) 0.0339(4) Uani 1 1 d . . . . .
H24 H 0.634519 0.456578 0.776448 0.041 Uiso 1 1 calc R U . . .
C25 C 0.51849(19) 0.39720(9) 0.69073(11) 0.0261(4) Uani 1 1 d . . . . .
C26 C 0.5777(2) 0.37428(10) 0.46740(13) 0.0320(4) Uani 1 1 d . . . . .
H26 H 0.487249 0.355652 0.449409 0.038 Uiso 1 1 calc R U . . .
C27 C 0.5966(3) 0.43281(12) 0.40927(15) 0.0458(5) Uani 1 1 d . . . . .
H27A H 0.574424 0.416800 0.352106 0.069 Uiso 1 1 calc R U . . .
H27B H 0.688132 0.447969 0.421146 0.069 Uiso 1 1 calc R U . . .
H27C H 0.539427 0.471236 0.417249 0.069 Uiso 1 1 calc R U . . .
C28 C 0.6749(2) 0.31656(11) 0.46058(14) 0.0393(5) Uani 1 1 d . . . . .
H28A H 0.764419 0.333159 0.479830 0.059 Uiso 1 1 calc R U . . .
H28B H 0.664829 0.301931 0.402968 0.059 Uiso 1 1 calc R U . . .
H28C H 0.657723 0.277615 0.494579 0.059 Uiso 1 1 calc R U . . .
C29 C 0.4227(2) 0.37515(10) 0.74421(12) 0.0316(4) Uani 1 1 d . . . . .
H29 H 0.370870 0.335708 0.716295 0.038 Uiso 1 1 calc R U . . .
C30 C 0.3280(4) 0.43299(16) 0.7513(3) 0.0809(12) Uani 1 1 d . . . . .
H30A H 0.376165 0.472130 0.779360 0.121 Uiso 1 1 calc R U . . .
H30B H 0.262741 0.417287 0.782970 0.121 Uiso 1 1 calc R U . . .
H30C H 0.283769 0.446978 0.696044 0.121 Uiso 1 1 calc R U . . .
C31 C 0.4924(4) 0.35078(18) 0.82873(16) 0.0719(10) Uani 1 1 d . . . . .
H31A H 0.554172 0.314151 0.822068 0.108 Uiso 1 1 calc R U . . .
H31B H 0.427701 0.333253 0.859789 0.108 Uiso 1 1 calc R U . . .
H31C H 0.540039 0.389242 0.858707 0.108 Uiso 1 1 calc R U . . .
C32 C 0.0148(2) 0.44504(15) 0.5583(2) 0.0602(8) Uani 1 1 d . U . . .
C33 C 0.0246(2) 0.51405(15) 0.5832(2) 0.0586(8) Uani 1 1 d . U . . .
H33 H 0.041964 0.524541 0.640393 0.070 Uiso 1 1 calc R U . . .
C34 C 0.0095(2) 0.56714(15) 0.5266(2) 0.0592(8) Uani 1 1 d . U . . .
H34 H 0.015850 0.613156 0.545985 0.071 Uiso 1 1 calc R U . . .
C35 C 0.0240(5) 0.3822(3) 0.6296(3) 0.0478(11) Uani 0.5 1 d . U P . .
H35A H 0.039595 0.402581 0.684845 0.072 Uiso 0.5 1 calc R U P . .
H35B H 0.096168 0.351089 0.624602 0.072 Uiso 0.5 1 calc R U P . .
H35C H -0.058492 0.356469 0.620812 0.072 Uiso 0.5 1 calc R U P . .

loop_
_atom_site_aniso_label
_atom_site_aniso_U_11
_atom_site_aniso_U_22
_atom_site_aniso_U_33
_atom_site_aniso_U_23
_atom_site_aniso_U_13
_atom_site_aniso_U_12
Ga1 0.03856(14) 0.02314(13) 0.02090(12) 0.00245(8) 0.00289(9) 0.00720(9)
Cl1A 0.0494(9) 0.0242(4) 0.0293(9) -0.0007(4) 0.0021(5) 0.0025(4)
Cl1B 0.0494(9) 0.0242(4) 0.0293(9) -0.0007(4) 0.0021(5) 0.0025(4)
Cl2A 0.0535(10) 0.0455(8) 0.0378(9) 0.0052(6) 0.0230(7) 0.0101(7)
Cl2B 0.086(6) 0.041(3) 0.046(4) 0.013(2) 0.037(4) 0.020(3)
Cl3A 0.0519(8) 0.0357(3) 0.0251(10) 0.0014(5) -0.0119(6) 0.0060(4)
Cl3B 0.0519(8) 0.0357(3) 0.0251(10) 0.0014(5) -0.0119(6) 0.0060(4)
O1 0.0242(7) 0.0477(8) 0.0369(8) 0.0019(6) -0.0002(6) 0.0015(6)
N1 0.0212(7) 0.0189(7) 0.0203(7) -0.0007(5) 0.0017(5) 0.0020(5)
N2 0.0221(7) 0.0191(7) 0.0195(7) 0.0001(5) 0.0026(5) 0.0010(5)
C2 0.0223(8) 0.0200(8) 0.0178(8) -0.0012(6) 0.0056(6) 0.0011(6)
C4 0.0231(8) 0.0230(8) 0.0239(9) 0.0024(6) 0.0017(7) 0.0042(6)
C5 0.0223(8) 0.0251(8) 0.0239(9) 0.0020(7) 0.0014(7) 0.0035(7)
C6 0.0262(9) 0.0218(8) 0.0196(8) 0.0007(6) 0.0016(7) 0.0030(6)
C7 0.0304(10) 0.0282(9) 0.0222(9) 0.0017(7) 0.0042(7) 0.0071(7)
C8 0.0240(8) 0.0181(8) 0.0218(8) 0.0001(6) -0.0007(6) 0.0002(6)
C9 0.0220(8) 0.0231(8) 0.0236(8) -0.0009(7) -0.0016(7) 0.0029(7)
C10 0.0275(9) 0.0249(9) 0.0321(10) -0.0061(7) -0.0021(7) 0.0048(7)
C11 0.0284(9) 0.0203(8) 0.0427(11) -0.0016(8) -0.0038(8) -0.0002(7)
C12 0.0253(9) 0.0262(9) 0.0376(10) 0.0041(8) 0.0014(8) -0.0035(7)
C13 0.0246(9) 0.0265(9) 0.0257(9) 0.0031(7) 0.0004(7) 0.0012(7)
C14 0.0270(9) 0.0273(9) 0.0262(9) -0.0040(7) 0.0048(7) 0.0027(7)
C15 0.0267(10) 0.0349(10) 0.0434(12) -0.0062(9) 0.0062(8) 0.0034(8)
C16 0.0445(12) 0.0641(15) 0.0280(11) 0.0031(10) 0.0064(9) -0.0044(11)
C17 0.0339(10) 0.0327(10) 0.0326(10) 0.0002(8) 0.0117(8) -0.0008(8)
C18 0.0308(10) 0.0464(12) 0.0525(14) 0.0004(10) 0.0138(10) 0.0076(9)
C19 0.0604(16) 0.0536(14) 0.0451(14) 0.0083(11) 0.0268(12) -0.0031(12)
C20 0.0223(8) 0.0167(8) 0.0270(9) -0.0006(6) 0.0011(7) 0.0002(6)
C21 0.0245(9) 0.0234(9) 0.0337(10) 0.0029(7) 0.0068(7) 0.0026(7)
C22 0.0274(10) 0.0315(10) 0.0484(12) 0.0032(9) 0.0083(9) -0.0038(8)
C23 0.0311(10) 0.0284(10) 0.0529(13) -0.0022(9) -0.0035(9) -0.0067(8)
C24 0.0379(11) 0.0265(9) 0.0327(10) -0.0048(8) -0.0053(8) -0.0011(8)
C25 0.0290(9) 0.0211(8) 0.0257(9) -0.0002(7) -0.0015(7) 0.0028(7)
C26 0.0298(10) 0.0374(10) 0.0316(10) 0.0020(8) 0.0128(8) 0.0008(8)
C27 0.0584(15) 0.0426(12) 0.0402(12) 0.0114(10) 0.0190(11) 0.0132(11)
C28 0.0500(13) 0.0319(10) 0.0406(12) 0.0015(9) 0.0206(10) 0.0041(9)
C29 0.0429(11) 0.0297(9) 0.0225(9) -0.0053(7) 0.0070(8) -0.0028(8)
C30 0.094(2) 0.0539(17) 0.117(3) 0.0136(18) 0.077(2) 0.0215(16)
C31 0.083(2) 0.100(2) 0.0264(12) 0.0129(13) -0.0058(13) -0.0386(18)
C32 0.0240(10) 0.0678(16) 0.087(2) -0.0369(15) 0.0045(11) 0.0043(10)
C33 0.0275(11) 0.0685(17) 0.0774(18) -0.0395(15) 0.0033(11) 0.0040(11)
C34 0.0262(11) 0.0560(15) 0.093(2) -0.0408(15) 0.0037(12) 0.0035(10)
C35 0.038(2) 0.052(3) 0.054(3) -0.005(2) 0.012(2) 0.002(2)

loop_
_atom_type_symbol
_atom_type_description
_atom_type_scat_dispersion_real
_atom_type_scat_dispersion_imag
_atom_type_scat_source
C C 0.0181 0.0091 'International Tables Vol C Tables 4.2.6.8 and 6.1.1.4'
H H 0.0000 0.0000 'International Tables Vol C Tables 4.2.6.8 and 6.1.1.4'
Cl Cl 0.3639 0.7018 'International Tables Vol C Tables 4.2.6.8 and 6.1.1.4'
Ga Ga -1.2846 0.7763 'International Tables Vol C Tables 4.2.6.8 and 6.1.1.4'
N N 0.0311 0.0180 'International Tables Vol C Tables 4.2.6.8 and 6.1.1.4'
O O 0.0492 0.0322 'International Tables Vol C Tables 4.2.6.8 and 6.1.1.4'

loop_
_exptl_crystal_face_index_h
_exptl_crystal_face_index_k
_exptl_crystal_face_index_l
_exptl_crystal_face_perp_dist
0 -1 0 0.0928
0 1 0 0.0534
-1 -2 2 0.0496
2 1 -2 0.0444
-1 0 1 0.0348
1 0 1 0.0223
-1 0 -1 0.0125
-1 -1 -1 0.0279

loop_
_geom_angle_atom_site_label_1
_geom_angle_atom_site_label_2
_geom_angle_atom_site_label_3
_geom_angle
_geom_angle_site_symmetry_1
_geom_angle_site_symmetry_3
_geom_angle_publ_flag
Cl1A Ga1 Cl2A 109.78(10) . . ?
Cl1B Ga1 Cl2B 112.1(4) . . ?
Cl1B Ga1 Cl3B 106.7(4) . . ?
Cl2B Ga1 Cl3B 106.9(4) . . ?
Cl3A Ga1 Cl1A 107.30(11) . . ?
Cl3A Ga1 Cl2A 109.49(10) . . ?
C6 Ga1 Cl1A 116.72(12) . . ?
C6 Ga1 Cl1B 121.1(3) . . ?
C6 Ga1 Cl2A 106.65(11) . . ?
C6 Ga1 Cl2B 106.9(3) . . ?
C6 Ga1 Cl3A 106.73(12) . . ?
C6 Ga1 Cl3B 101.9(3) . . ?
C2 N1 C5 109.10(14) . . ?
C2 N1 C8 127.19(14) . . ?
C5 N1 C8 122.87(14) . . ?
C2 N2 C4 109.77(14) . . ?
C2 N2 C20 124.46(14) . . ?
C4 N2 C20 125.46(14) . . ?
N1 C2 N2 106.60(14) . . ?
N1 C2 C6 127.51(15) . . ?
N2 C2 C6 125.89(15) . . ?
N2 C4 H4 126.5 . . ?
C5 C4 N2 106.96(15) . . ?
C5 C4 H4 126.5 . . ?
N1 C5 H5 126.2 . . ?
C4 C5 N1 107.55(15) . . ?
C4 C5 H5 126.2 . . ?
C2 C6 Ga1 128.46(13) . . ?
C7 C6 Ga1 109.44(13) . . ?
C7 C6 C2 119.80(16) . . ?
O1 C7 C6 173.6(2) . . ?
C9 C8 N1 117.53(15) . . ?
C9 C8 C13 123.96(16) . . ?
C13 C8 N1 118.36(16) . . ?
C8 C9 C14 123.44(16) . . ?
C10 C9 C8 116.59(17) . . ?
C10 C9 C14 119.93(17) . . ?
C9 C10 H10 119.5 . . ?
C11 C10 C9 120.93(18) . . ?
C11 C10 H10 119.5 . . ?
C10 C11 H11 119.6 . . ?
C12 C11 C10 120.83(17) . . ?
C12 C11 H11 119.6 . . ?
C11 C12 H12 119.4 . . ?
C11 C12 C13 121.21(18) . . ?
C13 C12 H12 119.4 . . ?
C8 C13 C17 123.29(16) . . ?
C12 C13 C8 116.45(17) . . ?
C12 C13 C17 120.19(17) . . ?
C9 C14 H14 107.9 . . ?
C9 C14 C15 111.37(16) . . ?
C9 C14 C16 110.68(16) . . ?
C15 C14 H14 107.9 . . ?
C15 C14 C16 110.88(17) . . ?
C16 C14 H14 107.9 . . ?
C14 C15 H15A 109.5 . . ?
C14 C15 H15B 109.5 . . ?
C14 C15 H15C 109.5 . . ?
H15A C15 H15B 109.5 . . ?
H15A C15 H15C 109.5 . . ?
H15B C15 H15C 109.5 . . ?
C14 C16 H16A 109.5 . . ?
C14 C16 H16B 109.5 . . ?
C14 C16 H16C 109.5 . . ?
H16A C16 H16B 109.5 . . ?
H16A C16 H16C 109.5 . . ?
H16B C16 H16C 109.5 . . ?
C13 C17 H17 108.2 . . ?
C13 C17 C18 110.32(17) . . ?
C13 C17 C19 112.78(18) . . ?
C18 C17 H17 108.2 . . ?
C18 C17 C19 108.98(19) . . ?
C19 C17 H17 108.2 . . ?
C17 C18 H18A 109.5 . . ?
C17 C18 H18B 109.5 . . ?
C17 C18 H18C 109.5 . . ?
H18A C18 H18B 109.5 . . ?
H18A C18 H18C 109.5 . . ?
H18B C18 H18C 109.5 . . ?
C17 C19 H19A 109.5 . . ?
C17 C19 H19B 109.5 . . ?
C17 C19 H19C 109.5 . . ?
H19A C19 H19B 109.5 . . ?
H19A C19 H19C 109.5 . . ?
H19B C19 H19C 109.5 . . ?
C21 C20 N2 117.45(16) . . ?
C21 C20 C25 124.23(17) . . ?
C25 C20 N2 118.31(16) . . ?
C20 C21 C26 123.09(17) . . ?
C22 C21 C20 116.56(18) . . ?
C22 C21 C26 120.33(18) . . ?
C21 C22 H22 119.5 . . ?
C23 C22 C21 121.1(2) . . ?
C23 C22 H22 119.5 . . ?
C22 C23 H23 119.6 . . ?
C22 C23 C24 120.71(19) . . ?
C24 C23 H23 119.6 . . ?
C23 C24 H24 119.4 . . ?
C23 C24 C25 121.30(19) . . ?
C25 C24 H24 119.4 . . ?
C20 C25 C29 122.81(16) . . ?
C24 C25 C20 116.09(18) . . ?
C24 C25 C29 121.08(18) . . ?
C21 C26 H26 108.0 . . ?
C21 C26 C27 112.21(18) . . ?
C21 C26 C28 110.78(17) . . ?
C27 C26 H26 108.0 . . ?
C27 C26 C28 109.78(17) . . ?
C28 C26 H26 108.0 . . ?
C26 C27 H27A 109.5 . . ?
C26 C27 H27B 109.5 . . ?
C26 C27 H27C 109.5 . . ?
H27A C27 H27B 109.5 . . ?
H27A C27 H27C 109.5 . . ?
H27B C27 H27C 109.5 . . ?
C26 C28 H28A 109.5 . . ?
C26 C28 H28B 109.5 . . ?
C26 C28 H28C 109.5 . . ?
H28A C28 H28B 109.5 . . ?
H28A C28 H28C 109.5 . . ?
H28B C28 H28C 109.5 . . ?
C25 C29 H29 107.8 . . ?
C25 C29 C30 110.01(18) . . ?
C25 C29 C31 111.8(2) . . ?
C30 C29 H29 107.8 . . ?
C30 C29 C31 111.4(3) . . ?
C31 C29 H29 107.8 . . ?
C29 C30 H30A 109.5 . . ?
C29 C30 H30B 109.5 . . ?
C29 C30 H30C 109.5 . . ?
H30A C30 H30B 109.5 . . ?
H30A C30 H30C 109.5 . . ?
H30B C30 H30C 109.5 . . ?
C29 C31 H31A 109.5 . . ?
C29 C31 H31B 109.5 . . ?
C29 C31 H31C 109.5 . . ?
H31A C31 H31B 109.5 . . ?
H31A C31 H31C 109.5 . . ?
H31B C31 H31C 109.5 . . ?
C33 C32 C35 119.9(3) . . ?
C34 C32 C33 116.5(3) 3_566 . ?
C34 C32 C35 123.6(3) 3_566 . ?
C32 C33 H33 119.2 . . ?
C34 C33 C32 121.7(3) . . ?
C34 C33 H33 119.2 . . ?
C32 C34 H34 119.1 3_566 . ?
C33 C34 C32 121.8(3) . 3_566 ?
C33 C34 H34 119.1 . . ?
C32 C35 H35A 109.5 . . ?
C32 C35 H35B 109.5 . . ?
C32 C35 H35C 109.5 . . ?
H35A C35 H35B 109.5 . . ?
H35A C35 H35C 109.5 . . ?
H35B C35 H35C 109.5 . . ?

loop_
_geom_bond_atom_site_label_1
_geom_bond_atom_site_label_2
_geom_bond_distance
_geom_bond_site_symmetry_2
_geom_bond_publ_flag
Ga1 Cl1A 2.183(3) . ?
Ga1 Cl1B 2.102(10) . ?
Ga1 Cl2A 2.188(3) . ?
Ga1 Cl2B 2.148(9) . ?
Ga1 Cl3A 2.176(2) . ?
Ga1 Cl3B 2.228(8) . ?
Ga1 C6 2.0092(17) . ?
O1 C7 1.156(2) . ?
N1 C2 1.351(2) . ?
N1 C5 1.388(2) . ?
N1 C8 1.453(2) . ?
N2 C2 1.352(2) . ?
N2 C4 1.381(2) . ?
N2 C20 1.449(2) . ?
C2 C6 1.437(2) . ?
C4 H4 0.9500 . ?
C4 C5 1.346(3) . ?
C5 H5 0.9500 . ?
C6 C7 1.317(3) . ?
C8 C9 1.401(3) . ?
C8 C13 1.402(3) . ?
C9 C10 1.397(3) . ?
C9 C14 1.515(3) . ?
C10 H10 0.9500 . ?
C10 C11 1.381(3) . ?
C11 H11 0.9500 . ?
C11 C12 1.381(3) . ?
C12 H12 0.9500 . ?
C12 C13 1.394(3) . ?
C13 C17 1.519(3) . ?
C14 H14 1.0000 . ?
C14 C15 1.531(3) . ?
C14 C16 1.532(3) . ?
C15 H15A 0.9800 . ?
C15 H15B 0.9800 . ?
C15 H15C 0.9800 . ?
C16 H16A 0.9800 . ?
C16 H16B 0.9800 . ?
C16 H16C 0.9800 . ?
C17 H17 1.0000 . ?
C17 C18 1.532(3) . ?
C17 C19 1.534(3) . ?
C18 H18A 0.9800 . ?
C18 H18B 0.9800 . ?
C18 H18C 0.9800 . ?
C19 H19A 0.9800 . ?
C19 H19B 0.9800 . ?
C19 H19C 0.9800 . ?
C20 C21 1.398(3) . ?
C20 C25 1.402(3) . ?
C21 C22 1.394(3) . ?
C21 C26 1.523(3) . ?
C22 H22 0.9500 . ?
C22 C23 1.380(3) . ?
C23 H23 0.9500 . ?
C23 C24 1.380(3) . ?
C24 H24 0.9500 . ?
C24 C25 1.398(3) . ?
C25 C29 1.512(3) . ?
C26 H26 1.0000 . ?
C26 C27 1.527(3) . ?
C26 C28 1.529(3) . ?
C27 H27A 0.9800 . ?
C27 H27B 0.9800 . ?
C27 H27C 0.9800 . ?
C28 H28A 0.9800 . ?
C28 H28B 0.9800 . ?
C28 H28C 0.9800 . ?
C29 H29 1.0000 . ?
C29 C30 1.515(3) . ?
C29 C31 1.523(3) . ?
C30 H30A 0.9800 . ?
C30 H30B 0.9800 . ?
C30 H30C 0.9800 . ?
C31 H31A 0.9800 . ?
C31 H31B 0.9800 . ?
C31 H31C 0.9800 . ?
C32 C33 1.404(4) . ?
C32 C34 1.398(4) 3_566 ?
C32 C35 1.689(6) . ?
C33 H33 0.9500 . ?
C33 C34 1.383(5) . ?
C34 H34 0.9500 . ?
C35 H35A 0.9800 . ?
C35 H35B 0.9800 . ?
C35 H35C 0.9800 . ?

loop_
_geom_torsion_atom_site_label_1
_geom_torsion_atom_site_label_2
_geom_torsion_atom_site_label_3
_geom_torsion_atom_site_label_4
_geom_torsion
_geom_torsion_site_symmetry_1
_geom_torsion_site_symmetry_2
_geom_torsion_site_symmetry_3
_geom_torsion_site_symmetry_4
_geom_torsion_publ_flag
N1 C2 C6 Ga1 -46.5(3) . . . . ?
N1 C2 C6 C7 152.70(18) . . . . ?
N1 C8 C9 C10 -177.74(15) . . . . ?
N1 C8 C9 C14 0.1(2) . . . . ?
N1 C8 C13 C12 177.59(15) . . . . ?
N1 C8 C13 C17 0.4(3) . . . . ?
N2 C2 C6 Ga1 133.90(16) . . . . ?
N2 C2 C6 C7 -26.9(3) . . . . ?
N2 C4 C5 N1 0.2(2) . . . . ?
N2 C20 C21 C22 -177.82(16) . . . . ?
N2 C20 C21 C26 0.4(3) . . . . ?
N2 C20 C25 C24 177.38(15) . . . . ?
N2 C20 C25 C29 -4.0(3) . . . . ?
C2 N1 C5 C4 -1.0(2) . . . . ?
C2 N1 C8 C9 -69.5(2) . . . . ?
C2 N1 C8 C13 114.73(19) . . . . ?
C2 N2 C4 C5 0.6(2) . . . . ?
C2 N2 C20 C21 98.1(2) . . . . ?
C2 N2 C20 C25 -80.8(2) . . . . ?
C4 N2 C2 N1 -1.20(19) . . . . ?
C4 N2 C2 C6 178.50(17) . . . . ?
C4 N2 C20 C21 -74.8(2) . . . . ?
C4 N2 C20 C25 106.2(2) . . . . ?
C5 N1 C2 N2 1.33(19) . . . . ?
C5 N1 C2 C6 -178.36(17) . . . . ?
C5 N1 C8 C9 98.9(2) . . . . ?
C5 N1 C8 C13 -76.9(2) . . . . ?
C8 N1 C2 N2 170.99(16) . . . . ?
C8 N1 C2 C6 -8.7(3) . . . . ?
C8 N1 C5 C4 -171.17(16) . . . . ?
C8 C9 C10 C11 1.0(3) . . . . ?
C8 C9 C14 C15 123.40(18) . . . . ?
C8 C9 C14 C16 -112.8(2) . . . . ?
C8 C13 C17 C18 97.1(2) . . . . ?
C8 C13 C17 C19 -140.8(2) . . . . ?
C9 C8 C13 C12 2.1(3) . . . . ?
C9 C8 C13 C17 -175.15(17) . . . . ?
C9 C10 C11 C12 0.2(3) . . . . ?
C10 C9 C14 C15 -58.8(2) . . . . ?
C10 C9 C14 C16 65.1(2) . . . . ?
C10 C11 C12 C13 -0.4(3) . . . . ?
C11 C12 C13 C8 -0.7(3) . . . . ?
C11 C12 C13 C17 176.58(18) . . . . ?
C12 C13 C17 C18 -80.0(2) . . . . ?
C12 C13 C17 C19 42.1(3) . . . . ?
C13 C8 C9 C10 -2.2(3) . . . . ?
C13 C8 C9 C14 175.70(16) . . . . ?
C14 C9 C10 C11 -176.99(17) . . . . ?
C20 N2 C2 N1 -175.12(15) . . . . ?
C20 N2 C2 C6 4.6(3) . . . . ?
C20 N2 C4 C5 174.46(16) . . . . ?
C20 C21 C22 C23 0.5(3) . . . . ?
C20 C21 C26 C27 137.92(19) . . . . ?
C20 C21 C26 C28 -99.0(2) . . . . ?
C20 C25 C29 C30 -102.3(3) . . . . ?
C20 C25 C29 C31 133.3(2) . . . . ?
C21 C20 C25 C24 -1.5(3) . . . . ?
C21 C20 C25 C29 177.08(17) . . . . ?
C21 C22 C23 C24 -1.5(3) . . . . ?
C22 C21 C26 C27 -43.9(3) . . . . ?
C22 C21 C26 C28 79.2(2) . . . . ?
C22 C23 C24 C25 1.0(3) . . . . ?
C23 C24 C25 C20 0.4(3) . . . . ?
C23 C24 C25 C29 -178.20(18) . . . . ?
C24 C25 C29 C30 76.3(3) . . . . ?
C24 C25 C29 C31 -48.1(3) . . . . ?
C25 C20 C21 C22 1.1(3) . . . . ?
C25 C20 C21 C26 179.32(17) . . . . ?
C26 C21 C22 C23 -177.82(19) . . . . ?
C32 C33 C34 C32 -0.7(4) . . . 3_566 ?
C34 C32 C33 C34 0.7(4) 3_566 . . . ?
C35 C32 C33 C34 -176.0(3) . . . . ?

loop_
_exptl_oxdiff_crystal_face_indexfrac_h
_exptl_oxdiff_crystal_face_indexfrac_k
_exptl_oxdiff_crystal_face_indexfrac_l
_exptl_oxdiff_crystal_face_x
_exptl_oxdiff_crystal_face_y
_exptl_oxdiff_crystal_face_z
-0.0000 -1.0000 0.0000 -0.0247 0.0022 0.0750
0.0000 1.0000 -0.0000 0.0247 -0.0022 -0.0750
-1.0000 -2.0000 2.0000 -0.0370 0.2235 0.1476
2.0000 1.0000 -2.0000 0.1296 -0.3069 -0.0314
-1.0000 -0.0000 1.0000 -0.0524 0.1523 -0.0218
1.0000 -0.0000 1.0000 0.1821 -0.0189 0.0605
-1.0000 0.0000 -1.0000 -0.1821 0.0189 -0.0605
-1.0000 -1.0000 -1.0000 -0.2068 0.0212 0.0145
